data_4134389
loop_
_publ_author_name
'Willauer, Aur\'elien R'
'Palumbo, Chad T.'
'Fadaei-Tirani, Farzaneh'
'Zivkovic, Ivica'
'Douair, Iskander'
'Maron, Laurent'
'Mazzanti, Marinella'

_publ_section_title
;
 Accessing the +IV Oxidation State in Molecular Complexes of Praseodymium.
;
_journal_issue 12
_journal_name_full 'Journal of the American Chemical Society'
_journal_page_first 5538
_journal_page_last 5542
_journal_paper_doi 10.1021/jacs.0c01204
_journal_volume 142
_journal_year 2020
_chemical_formula_moiety 'C72 H162 Cl3 K3 O24 Pr2 Si6, 2(C6 H18 O Si2)'
_chemical_formula_sum 'C84 H198 Cl3 K3 O26 Pr2 Si10'
_chemical_formula_weight 2410.78
_space_group_crystal_system monoclinic
_space_group_IT_number 15
_space_group_name_Hall '-C 2yc'
_space_group_name_H-M_alt 'C 1 2/c 1'
_atom_sites_solution_hydrogens geom
_atom_sites_solution_primary dual
_atom_sites_solution_secondary difmap
_audit_creation_method SHELXL-2018/3
_cell_angle_alpha 90
_cell_angle_beta 95.9196(9)
_cell_angle_gamma 90
_cell_formula_units_Z 4
_cell_length_a 25.6668(3)
_cell_length_b 15.04611(14)
_cell_length_c 33.6749(3)
_cell_measurement_reflns_used 29108
_cell_measurement_temperature 139.99(10)
_cell_measurement_theta_max 73.3470
_cell_measurement_theta_min 3.5350
_cell_volume 12935.4(2)
_computing_cell_refinement 'CrysAlisPro 1.171.39.46 (Rigaku OD, 2018)'
_computing_data_collection 'CrysAlisPro 1.171.39.46 (Rigaku OD, 2018)'
_computing_data_reduction 'CrysAlisPro 1.171.39.46 (Rigaku OD, 2018)'
_computing_molecular_graphics 'Mercury 4.3.0 (CCDC, 2019)'
_computing_publication_material 'CIFTab (Sheldrick, 2016)'
_computing_structure_refinement 'SHELXL-2018/3 (Sheldrick, 2018)'
_computing_structure_solution 'SHELXT (Sheldrick, 2015)'
_diffrn_ambient_environment N~2~
_diffrn_ambient_temperature 139.99(10)
_diffrn_detector 'CCD plate'
_diffrn_detector_area_resol_mean 5.2817
_diffrn_detector_type AtlasS2
_diffrn_measured_fraction_theta_full 0.998
_diffrn_measured_fraction_theta_max 0.983
_diffrn_measurement_details
;
List of Runs (angles in degrees, time in seconds):

  # Type    Start    End  Width  t~exp~   \w     \q     \k     \f   Frames
--------------------------------------------------------------------------
  1  \w    -62.00  34.00   1.00    3.00    --  -40.66  38.00   0.00   96
  2  \w   -113.00 -22.00   1.00    3.00    --  -40.66 -57.00  60.00   91
  3  \w    -68.00  26.00   1.00    3.00    --  -40.66  57.00-150.00   94
  4  \w     26.00  71.00   1.00    3.00    --   40.66-125.00 -90.00   45
  5  \w     23.00  82.00   1.00    3.00    --   40.66 -99.00   0.00   59
  6  \w    124.00 174.00   1.00   12.00    --  107.03 125.00  60.00   50
  7  \w     66.00 114.00   1.00   12.00    --  107.03-125.00 -60.00   48
  8  \w     78.00 177.00   1.00   12.00    --  107.03  77.00  30.00   99
  9  \w     86.00 112.00   1.00   12.00    --  107.03  45.00-120.00   26
 10  \w     85.00 115.00   1.00   12.00    --  107.03-125.00-180.00   30
 11  \w     88.00 178.00   1.00   12.00    --  107.03  45.00  90.00   90
 12  \w     39.00  66.00   1.00   12.00    --  107.03-125.00  60.00   27
 13  \w     90.00 116.00   1.00   12.00    --  107.03-125.00  60.00   26
 14  \w     63.00 127.00   1.00   12.00    --  107.03 -61.00  60.00   64
 15  \w     84.00 168.00   1.00   12.00    --  107.03  30.00-180.00   84
 16  \w     32.00 139.00   1.00   12.00    --  107.03 -77.00 -30.00  107
 17  \w    139.00 168.00   1.00   12.00    --  107.03  61.00 120.00   29
 18  \w    105.00 172.00   1.00   12.00    --  107.03 125.00 -30.00   67
 19  \w     78.00 117.00   1.00   12.00    --  107.03  61.00 120.00   39
;
_diffrn_measurement_device 'four-circle diffractometer'
_diffrn_measurement_device_type 'SuperNova, Dual, Cu at home/near, AtlasS2'
_diffrn_measurement_method '\w scans'
_diffrn_radiation_monochromator mirror
_diffrn_radiation_probe x-ray
_diffrn_radiation_type 'Cu K\a'
_diffrn_radiation_wavelength 1.54184
_diffrn_reflns_av_R_equivalents 0.0368
_diffrn_reflns_av_unetI/netI 0.0293
_diffrn_reflns_Laue_measured_fraction_full 0.998
_diffrn_reflns_Laue_measured_fraction_max 0.983
_diffrn_reflns_limit_h_max 31
_diffrn_reflns_limit_h_min -31
_diffrn_reflns_limit_k_max 18
_diffrn_reflns_limit_k_min -18
_diffrn_reflns_limit_l_max 36
_diffrn_reflns_limit_l_min -41
_diffrn_reflns_number 42821
_diffrn_reflns_point_group_measured_fraction_full 0.998
_diffrn_reflns_point_group_measured_fraction_max 0.983
_diffrn_reflns_theta_full 67.684
_diffrn_reflns_theta_max 73.620
_diffrn_reflns_theta_min 2.638
_diffrn_source 'micro-focus sealed X-ray tube'
_diffrn_source_type 'SuperNova (Cu) X-ray Source'
_exptl_absorpt_coefficient_mu 8.492
_exptl_absorpt_correction_T_max 0.581
_exptl_absorpt_correction_T_min 0.080
_exptl_absorpt_correction_type gaussian
_exptl_absorpt_process_details
;
CrysAlisPro 1.171.39.46 (Rigaku Oxford Diffraction, 2018)
Numerical absorption correction based on gaussian integration over
a multifaceted crystal model.
Empirical absorption correction using spherical harmonics,
 implemented in SCALE3 ABSPACK scaling algorithm.
;
_exptl_crystal_colour 'clear pale colourless'
_exptl_crystal_density_diffrn 1.238
_exptl_crystal_description prism
_exptl_crystal_F_000 5104
_exptl_crystal_size_max 0.415
_exptl_crystal_size_mid 0.324
_exptl_crystal_size_min 0.302
_refine_diff_density_max 1.772
_refine_diff_density_min -0.816
_refine_diff_density_rms 0.093
_refine_ls_extinction_method none
_refine_ls_goodness_of_fit_ref 1.123
_refine_ls_hydrogen_treatment constr
_refine_ls_matrix_type full
_refine_ls_number_parameters 801
_refine_ls_number_reflns 12853
_refine_ls_number_restraints 393
_refine_ls_restrained_S_all 1.112
_refine_ls_R_factor_all 0.0439
_refine_ls_R_factor_gt 0.0433
_refine_ls_shift/su_max 0.003
_refine_ls_shift/su_mean 0.000
_refine_ls_structure_factor_coef Fsqd
_refine_ls_weighting_details 'w=1/[\s^2^(Fo^2^)+(0.0662P)^2^+22.3100P] where P=(Fo^2^+2Fc^2^)/3'
_refine_ls_weighting_scheme calc
_refine_ls_wR_factor_gt 0.1131
_refine_ls_wR_factor_ref 0.1136
_reflns_Friedel_coverage 0.000
_reflns_number_gt 12627
_reflns_number_total 12853
_reflns_threshold_expression 'I > 2\s(I)'
_cod_data_source_file ja0c01204_si_003.cif
_cod_data_source_block aw315
_cod_depositor_comments 'Adding full bibliography for 4134387--4134389.cif.'
_cod_original_sg_symbol_H-M 'C 2/c'
_cod_database_code 4134389
_shelx_shelxl_version_number 2018/3
_shelx_space_group_comment
;
The symmetry employed for this shelxl refinement is uniquely defined
by the following loop, which should always be used as a source of
symmetry information in preference to the above space-group names.
They are only intended as comments.
;
_shelx_estimated_absorpt_t_min 0.127
_shelx_estimated_absorpt_t_max 0.184

loop_
_space_group_symop_operation_xyz
'x, y, z'
'-x, y, -z+1/2'
'x+1/2, y+1/2, z'
'-x+1/2, y+1/2, -z+1/2'
'-x, -y, -z'
'x, -y, z-1/2'
'-x+1/2, -y+1/2, -z'
'x+1/2, -y+1/2, z-1/2'

loop_
_atom_site_label
_atom_site_type_symbol
_atom_site_fract_x
_atom_site_fract_y
_atom_site_fract_z
_atom_site_U_iso_or_equiv
_atom_site_adp_type
_atom_site_occupancy
_atom_site_site_symmetry_order
_atom_site_calc_flag
_atom_site_refinement_flags_posn
_atom_site_refinement_flags_adp
_atom_site_refinement_flags_occupancy
_atom_site_disorder_assembly
_atom_site_disorder_group
Pr1 Pr 0.50357(2) 0.48709(2) 0.31386(2) 0.02427(7) Uani 1 1 d . . . . .
K1 K 0.62170(3) 0.37111(5) 0.25895(2) 0.04010(16) Uani 1 1 d . . . . .
K2 K 0.500000 0.72330(7) 0.250000 0.0390(2) Uani 1 2 d S T P . .
Cl1 Cl 0.500000 0.35298(6) 0.250000 0.0303(2) Uani 1 2 d S T P . .
Cl2 Cl 0.56945(3) 0.55538(5) 0.25354(2) 0.02964(14) Uani 1 1 d . . . . .
Si1 Si 0.49260(3) 0.72575(6) 0.34678(2) 0.02962(17) Uani 1 1 d . . . . .
Si2 Si 0.38926(3) 0.34923(6) 0.33942(3) 0.03244(18) Uani 1 1 d . . . . .
Si3 Si 0.63277(3) 0.38625(6) 0.35643(3) 0.03158(18) Uani 1 1 d . . . . .
O1 O 0.50215(9) 0.62375(14) 0.33899(7) 0.0321(5) Uani 1 1 d . . . . .
O2 O 0.54009(9) 0.78028(15) 0.32886(7) 0.0358(5) Uani 1 1 d . . . . .
O3 O 0.44073(9) 0.76480(17) 0.31963(7) 0.0377(5) Uani 1 1 d . . . . .
O4 O 0.48667(11) 0.75156(17) 0.39293(7) 0.0412(6) Uani 1 1 d . . . . .
O21 O 0.43722(9) 0.41384(16) 0.33644(7) 0.0346(5) Uani 1 1 d . . . . .
O22 O 0.33697(9) 0.39988(17) 0.31847(8) 0.0392(5) Uani 1 1 d . . . . .
O23 O 0.38134(11) 0.3151(2) 0.38407(8) 0.0464(6) Uani 1 1 d . . . . .
O24 O 0.39172(10) 0.26054(17) 0.31072(8) 0.0399(5) Uani 1 1 d . . . . .
O41 O 0.57579(9) 0.42271(16) 0.34339(7) 0.0348(5) Uani 1 1 d . . . . .
O42 O 0.65129(10) 0.39045(17) 0.40415(7) 0.0395(5) Uani 1 1 d . . . . .
O43 O 0.63486(10) 0.28545(17) 0.33836(8) 0.0411(5) Uani 1 1 d . . . . .
O44 O 0.67777(10) 0.43737(18) 0.33384(8) 0.0405(5) Uani 1 1 d . . . . .
C1 C 0.55723(15) 0.8718(2) 0.33190(12) 0.0419(8) Uani 1 1 d . . . . .
C2 C 0.6156(3) 0.8701(6) 0.3356(3) 0.063(3) Uani 0.560(8) 1 d . . P A 1
H2A H 0.627429 0.833899 0.314028 0.094 Uiso 0.560(8) 1 calc R U P A 1
H2B H 0.628838 0.844489 0.361414 0.094 Uiso 0.560(8) 1 calc R U P A 1
H2C H 0.628942 0.930835 0.333672 0.094 Uiso 0.560(8) 1 calc R U P A 1
C3 C 0.5895(5) 0.8892(8) 0.2956(3) 0.062(3) Uani 0.440(8) 1 d . . P A 2
H3A H 0.566452 0.883367 0.270673 0.093 Uiso 0.440(8) 1 calc R U P A 2
H3B H 0.617948 0.845670 0.295948 0.093 Uiso 0.440(8) 1 calc R U P A 2
H3C H 0.604212 0.949273 0.297554 0.093 Uiso 0.440(8) 1 calc R U P A 2
C4 C 0.5351(4) 0.9183(5) 0.2938(2) 0.054(2) Uani 0.560(8) 1 d . . P A 1
H4A H 0.546801 0.887363 0.270682 0.081 Uiso 0.560(8) 1 calc R U P A 1
H4B H 0.547477 0.979943 0.294125 0.081 Uiso 0.560(8) 1 calc R U P A 1
H4C H 0.496747 0.917598 0.291966 0.081 Uiso 0.560(8) 1 calc R U P A 1
C5 C 0.5143(5) 0.9341(7) 0.3329(5) 0.069(4) Uani 0.440(8) 1 d . . P A 2
H5A H 0.497327 0.924974 0.357355 0.103 Uiso 0.440(8) 1 calc R U P A 2
H5B H 0.488759 0.924560 0.309605 0.103 Uiso 0.440(8) 1 calc R U P A 2
H5C H 0.527806 0.995014 0.332453 0.103 Uiso 0.440(8) 1 calc R U P A 2
C6 C 0.5368(4) 0.9205(5) 0.3677(3) 0.057(2) Uani 0.560(8) 1 d . . P A 1
H6A H 0.550430 0.891152 0.392597 0.086 Uiso 0.560(8) 1 calc R U P A 1
H6B H 0.498430 0.918737 0.365006 0.086 Uiso 0.560(8) 1 calc R U P A 1
H6C H 0.548601 0.982476 0.368131 0.086 Uiso 0.560(8) 1 calc R U P A 1
C7 C 0.5971(5) 0.8778(7) 0.3687(3) 0.061(3) Uani 0.440(8) 1 d . . P A 2
H7A H 0.620448 0.826141 0.369564 0.092 Uiso 0.440(8) 1 calc R U P A 2
H7B H 0.578734 0.878864 0.392806 0.092 Uiso 0.440(8) 1 calc R U P A 2
H7C H 0.617780 0.932315 0.367383 0.092 Uiso 0.440(8) 1 calc R U P A 2
C8 C 0.38609(15) 0.7560(3) 0.32470(13) 0.0479(9) Uani 1 1 d . . . . .
C9 C 0.35709(18) 0.7703(4) 0.28334(17) 0.0721(15) Uani 1 1 d . . . . .
H9A H 0.362602 0.831446 0.274642 0.108 Uiso 1 1 calc R U . . .
H9B H 0.319567 0.759921 0.284400 0.108 Uiso 1 1 calc R U . . .
H9C H 0.370466 0.728755 0.264412 0.108 Uiso 1 1 calc R U . . .
C10 C 0.3721(2) 0.8272(4) 0.35399(19) 0.0725(15) Uani 1 1 d . . . . .
H10A H 0.390801 0.815476 0.380331 0.109 Uiso 1 1 calc R U . . .
H10B H 0.334265 0.826173 0.355925 0.109 Uiso 1 1 calc R U . . .
H10C H 0.382223 0.885706 0.344564 0.109 Uiso 1 1 calc R U . . .
C11 C 0.37349(16) 0.6634(3) 0.33948(16) 0.0570(11) Uani 1 1 d . . . . .
H11A H 0.381446 0.619089 0.319661 0.086 Uiso 1 1 calc R U . . .
H11B H 0.336244 0.660140 0.343452 0.086 Uiso 1 1 calc R U . . .
H11C H 0.394670 0.651565 0.364830 0.086 Uiso 1 1 calc R U . . .
C12 C 0.50930(18) 0.7120(3) 0.42984(10) 0.0457(9) Uani 1 1 d . . . . .
C13 C 0.5059(3) 0.7831(4) 0.46143(13) 0.0769(17) Uani 1 1 d . . . . .
H13A H 0.469362 0.801543 0.461822 0.115 Uiso 1 1 calc R U . . .
H13B H 0.527144 0.834418 0.455242 0.115 Uiso 1 1 calc R U . . .
H13C H 0.519072 0.759184 0.487638 0.115 Uiso 1 1 calc R U . . .
C14 C 0.4779(2) 0.6307(4) 0.43849(15) 0.0682(13) Uani 1 1 d . . . . .
H14A H 0.491755 0.605390 0.464235 0.102 Uiso 1 1 calc R U . . .
H14B H 0.480327 0.586590 0.417372 0.102 Uiso 1 1 calc R U . . .
H14C H 0.441141 0.647526 0.439482 0.102 Uiso 1 1 calc R U . . .
C15 C 0.56585(19) 0.6870(3) 0.42665(14) 0.0580(11) Uani 1 1 d . . . . .
H15A H 0.585371 0.739719 0.419690 0.087 Uiso 1 1 calc R U . . .
H15B H 0.567404 0.641660 0.405898 0.087 Uiso 1 1 calc R U . . .
H15C H 0.581371 0.663323 0.452302 0.087 Uiso 1 1 calc R U . . .
C21 C 0.28161(14) 0.3821(3) 0.31836(11) 0.0428(8) Uani 1 1 d . . . . .
C22 C 0.2655(3) 0.3298(6) 0.2810(2) 0.048(2) Uani 0.508(8) 1 d . . P B 1
H22A H 0.275942 0.362036 0.257842 0.072 Uiso 0.508(8) 1 calc R U P B 1
H22B H 0.227419 0.321772 0.278144 0.072 Uiso 0.508(8) 1 calc R U P B 1
H22C H 0.282683 0.271578 0.282842 0.072 Uiso 0.508(8) 1 calc R U P B 1
C23 C 0.2544(3) 0.4355(6) 0.2808(2) 0.048(2) Uani 0.492(8) 1 d . . P B 2
H23A H 0.267355 0.413083 0.256361 0.073 Uiso 0.492(8) 1 calc R U P B 2
H23B H 0.262789 0.498883 0.283874 0.073 Uiso 0.492(8) 1 calc R U P B 2
H23C H 0.216353 0.427470 0.279224 0.073 Uiso 0.492(8) 1 calc R U P B 2
C24 C 0.2540(3) 0.4654(7) 0.3207(3) 0.061(3) Uani 0.508(8) 1 d . . P B 1
H24A H 0.264239 0.493479 0.346583 0.091 Uiso 0.508(8) 1 calc R U P B 1
H24B H 0.216132 0.454235 0.317885 0.091 Uiso 0.508(8) 1 calc R U P B 1
H24C H 0.262737 0.504871 0.299229 0.091 Uiso 0.508(8) 1 calc R U P B 1
C25 C 0.2653(3) 0.4292(7) 0.3546(3) 0.053(2) Uani 0.492(8) 1 d . . P B 2
H25A H 0.281025 0.399281 0.378834 0.080 Uiso 0.492(8) 1 calc R U P B 2
H25B H 0.227085 0.427840 0.354018 0.080 Uiso 0.492(8) 1 calc R U P B 2
H25C H 0.277319 0.491034 0.354670 0.080 Uiso 0.492(8) 1 calc R U P B 2
C26 C 0.2687(3) 0.3182(7) 0.3546(2) 0.051(2) Uani 0.508(8) 1 d . . P B 1
H26A H 0.289111 0.263259 0.353910 0.077 Uiso 0.508(8) 1 calc R U P B 1
H26B H 0.231279 0.303929 0.351801 0.077 Uiso 0.508(8) 1 calc R U P B 1
H26C H 0.277981 0.348659 0.380078 0.077 Uiso 0.508(8) 1 calc R U P B 1
C27 C 0.2692(3) 0.2893(6) 0.3152(3) 0.051(2) Uani 0.492(8) 1 d . . P B 2
H27A H 0.282245 0.264892 0.291142 0.077 Uiso 0.492(8) 1 calc R U P B 2
H27B H 0.231127 0.281477 0.313613 0.077 Uiso 0.492(8) 1 calc R U P B 2
H27C H 0.285727 0.258021 0.338766 0.077 Uiso 0.492(8) 1 calc R U P B 2
C28 C 0.3954(10) 0.345(2) 0.4206(10) 0.052(5) Uani 0.52(5) 1 d D U P C 1
C29 C 0.4544(9) 0.328(2) 0.4305(7) 0.065(5) Uani 0.52(5) 1 d D U P C 1
H29A H 0.462120 0.265184 0.425353 0.098 Uiso 0.52(5) 1 calc R U P C 1
H29B H 0.464614 0.341359 0.458662 0.098 Uiso 0.52(5) 1 calc R U P C 1
H29C H 0.474105 0.365713 0.413711 0.098 Uiso 0.52(5) 1 calc R U P C 1
C30 C 0.3659(12) 0.286(2) 0.4483(8) 0.064(5) Uani 0.52(5) 1 d D U P C 1
H30A H 0.328935 0.303756 0.445954 0.096 Uiso 0.52(5) 1 calc R U P C 1
H30B H 0.381218 0.294081 0.475921 0.096 Uiso 0.52(5) 1 calc R U P C 1
H30C H 0.368718 0.223811 0.440545 0.096 Uiso 0.52(5) 1 calc R U P C 1
C31 C 0.3843(14) 0.443(2) 0.4259(9) 0.069(6) Uani 0.52(5) 1 d D U P C 1
H31A H 0.402577 0.477665 0.406961 0.103 Uiso 0.52(5) 1 calc R U P C 1
H31B H 0.396525 0.461070 0.453201 0.103 Uiso 0.52(5) 1 calc R U P C 1
H31C H 0.346488 0.453581 0.420840 0.103 Uiso 0.52(5) 1 calc R U P C 1
C32 C 0.42106(16) 0.1788(3) 0.31743(14) 0.0486(9) Uani 1 1 d . . . . .
C33 C 0.3903(2) 0.1178(3) 0.34208(18) 0.0688(14) Uani 1 1 d . . . . .
H33A H 0.384389 0.147431 0.367141 0.103 Uiso 1 1 calc R U . . .
H33B H 0.410126 0.062866 0.347950 0.103 Uiso 1 1 calc R U . . .
H33C H 0.356550 0.103685 0.327125 0.103 Uiso 1 1 calc R U . . .
C34 C 0.42578(19) 0.1406(3) 0.27643(16) 0.0588(11) Uani 1 1 d . . . . .
H34A H 0.390785 0.127313 0.263299 0.088 Uiso 1 1 calc R U . . .
H34B H 0.446554 0.085856 0.278982 0.088 Uiso 1 1 calc R U . . .
H34C H 0.443074 0.183854 0.260426 0.088 Uiso 1 1 calc R U . . .
C35 C 0.47506(18) 0.1973(3) 0.33866(17) 0.0644(13) Uani 1 1 d . . . . .
H35A H 0.492869 0.241691 0.323599 0.097 Uiso 1 1 calc R U . . .
H35B H 0.495568 0.142230 0.340525 0.097 Uiso 1 1 calc R U . . .
H35C H 0.471592 0.219882 0.365553 0.097 Uiso 1 1 calc R U . . .
C36 C 0.3938(10) 0.364(2) 0.4241(10) 0.047(4) Uani 0.48(5) 1 d D U P C 2
C37 C 0.4532(10) 0.364(2) 0.4360(8) 0.062(5) Uani 0.48(5) 1 d D U P C 2
H37A H 0.465093 0.302651 0.441389 0.092 Uiso 0.48(5) 1 calc R U P C 2
H37B H 0.461217 0.399994 0.460009 0.092 Uiso 0.48(5) 1 calc R U P C 2
H37C H 0.471044 0.388441 0.414130 0.092 Uiso 0.48(5) 1 calc R U P C 2
C38 C 0.3636(13) 0.315(2) 0.4544(9) 0.063(6) Uani 0.48(5) 1 d D U P C 2
H38A H 0.327294 0.305362 0.442972 0.094 Uiso 0.48(5) 1 calc R U P C 2
H38B H 0.363867 0.350286 0.478813 0.094 Uiso 0.48(5) 1 calc R U P C 2
H38C H 0.380192 0.257148 0.460769 0.094 Uiso 0.48(5) 1 calc R U P C 2
C39 C 0.3737(13) 0.459(2) 0.4186(9) 0.056(5) Uani 0.48(5) 1 d D U P C 2
H39A H 0.392417 0.488756 0.398484 0.084 Uiso 0.48(5) 1 calc R U P C 2
H39B H 0.379732 0.490711 0.444018 0.084 Uiso 0.48(5) 1 calc R U P C 2
H39C H 0.336147 0.457763 0.409772 0.084 Uiso 0.48(5) 1 calc R U P C 2
C41 C 0.62302(17) 0.3708(3) 0.43782(11) 0.0479(9) Uani 1 1 d . . . . .
C42 C 0.5900(2) 0.4508(4) 0.44629(15) 0.0633(12) Uani 1 1 d . . . . .
H42A H 0.562749 0.459728 0.424019 0.095 Uiso 1 1 calc R U . . .
H42B H 0.612274 0.503738 0.449408 0.095 Uiso 1 1 calc R U . . .
H42C H 0.573538 0.440675 0.470901 0.095 Uiso 1 1 calc R U . . .
C43 C 0.5893(2) 0.2888(3) 0.42963(15) 0.0602(11) Uani 1 1 d . . . . .
H43A H 0.570248 0.276354 0.452802 0.090 Uiso 1 1 calc R U . . .
H43B H 0.611537 0.237989 0.424667 0.090 Uiso 1 1 calc R U . . .
H43C H 0.564142 0.299212 0.406141 0.090 Uiso 1 1 calc R U . . .
C44 C 0.6649(2) 0.3547(5) 0.47273(15) 0.0767(16) Uani 1 1 d . . . . .
H44A H 0.684144 0.409990 0.479149 0.115 Uiso 1 1 calc R U . . .
H44B H 0.689289 0.308871 0.465342 0.115 Uiso 1 1 calc R U . . .
H44C H 0.648198 0.334886 0.496065 0.115 Uiso 1 1 calc R U . . .
C45 C 0.67468(16) 0.2173(3) 0.34151(13) 0.0474(9) Uani 1 1 d . . . . .
C46 C 0.6452(2) 0.1304(3) 0.34455(18) 0.0636(12) Uani 1 1 d . . . . .
H46A H 0.669726 0.080550 0.344073 0.095 Uiso 1 1 calc R U . . .
H46B H 0.618108 0.125354 0.321952 0.095 Uiso 1 1 calc R U . . .
H46C H 0.628870 0.129287 0.369582 0.095 Uiso 1 1 calc R U . . .
C47 C 0.71437(17) 0.2295(3) 0.37801(15) 0.0577(11) Uani 1 1 d . . . . .
H47A H 0.696569 0.224464 0.402301 0.086 Uiso 1 1 calc R U . . .
H47B H 0.730590 0.288325 0.377064 0.086 Uiso 1 1 calc R U . . .
H47C H 0.741459 0.183575 0.378144 0.086 Uiso 1 1 calc R U . . .
C48 C 0.70229(19) 0.2195(3) 0.30418(15) 0.0609(11) Uani 1 1 d . . . . .
H48A H 0.676585 0.212514 0.280771 0.091 Uiso 1 1 calc R U . . .
H48B H 0.727830 0.170974 0.304913 0.091 Uiso 1 1 calc R U . . .
H48C H 0.720426 0.276516 0.302547 0.091 Uiso 1 1 calc R U . . .
C49 C 0.70313(16) 0.5228(3) 0.34249(14) 0.0488(10) Uani 1 1 d . . . . .
C50 C 0.75082(19) 0.5073(4) 0.37203(18) 0.0635(13) Uani 1 1 d . . . . .
H50A H 0.776415 0.471426 0.359442 0.095 Uiso 1 1 calc R U . . .
H50B H 0.740388 0.475925 0.395448 0.095 Uiso 1 1 calc R U . . .
H50C H 0.766538 0.564609 0.380320 0.095 Uiso 1 1 calc R U . . .
C51 C 0.7190(2) 0.5556(4) 0.30287(17) 0.0709(15) Uani 1 1 d . . . . .
H51A H 0.735340 0.614242 0.306504 0.106 Uiso 1 1 calc R U . . .
H51B H 0.687870 0.559826 0.283481 0.106 Uiso 1 1 calc R U . . .
H51C H 0.743967 0.513771 0.293022 0.106 Uiso 1 1 calc R U . . .
C52 C 0.66574(18) 0.5874(3) 0.35885(17) 0.0587(11) Uani 1 1 d . . . . .
H52A H 0.655989 0.565488 0.384464 0.088 Uiso 1 1 calc R U . . .
H52B H 0.634233 0.593245 0.339945 0.088 Uiso 1 1 calc R U . . .
H52C H 0.682716 0.645579 0.362747 0.088 Uiso 1 1 calc R U . . .
Si4 Si 0.6039(3) 1.0187(4) 0.5062(2) 0.0782(15) Uani 0.439(10) 1 d D U P D 1
Si5 Si 0.6991(3) 0.9200(7) 0.4788(3) 0.0658(18) Uani 0.439(10) 1 d D U P D 1
O6 O 0.6412(4) 0.9423(7) 0.4893(4) 0.085(3) Uani 0.439(10) 1 d D U P D 1
C61 C 0.6451(9) 1.1115(13) 0.5269(8) 0.098(6) Uani 0.439(10) 1 d D U P D 1
H61A H 0.670133 1.089534 0.548602 0.148 Uiso 0.439(10) 1 calc R U P D 1
H61B H 0.622844 1.157220 0.537236 0.148 Uiso 0.439(10) 1 calc R U P D 1
H61C H 0.664133 1.137114 0.505871 0.148 Uiso 0.439(10) 1 calc R U P D 1
C62 C 0.5536(8) 1.0532(14) 0.4658(6) 0.090(5) Uani 0.439(10) 1 d D U P D 1
H62A H 0.570006 1.062028 0.441057 0.135 Uiso 0.439(10) 1 calc R U P D 1
H62B H 0.537399 1.108983 0.473239 0.135 Uiso 0.439(10) 1 calc R U P D 1
H62C H 0.526670 1.007003 0.461621 0.135 Uiso 0.439(10) 1 calc R U P D 1
C63 C 0.5691(9) 0.9669(14) 0.5457(6) 0.098(6) Uani 0.439(10) 1 d D U P D 1
H63A H 0.546483 0.919059 0.534189 0.147 Uiso 0.439(10) 1 calc R U P D 1
H63B H 0.547733 1.011781 0.557551 0.147 Uiso 0.439(10) 1 calc R U P D 1
H63C H 0.594742 0.942395 0.566463 0.147 Uiso 0.439(10) 1 calc R U P D 1
C64 C 0.7429(10) 0.9169(15) 0.5250(6) 0.106(6) Uani 0.439(10) 1 d D U P D 1
H64A H 0.754435 0.977419 0.532312 0.159 Uiso 0.439(10) 1 calc R U P D 1
H64B H 0.773523 0.880127 0.521190 0.159 Uiso 0.439(10) 1 calc R U P D 1
H64C H 0.724385 0.891627 0.546383 0.159 Uiso 0.439(10) 1 calc R U P D 1
C65 C 0.6985(7) 0.8086(9) 0.4558(6) 0.058(4) Uani 0.439(10) 1 d D U P D 1
H65A H 0.686980 0.764670 0.474550 0.086 Uiso 0.439(10) 1 calc R U P D 1
H65B H 0.733780 0.793554 0.449367 0.086 Uiso 0.439(10) 1 calc R U P D 1
H65C H 0.674269 0.808366 0.431309 0.086 Uiso 0.439(10) 1 calc R U P D 1
C66 C 0.7195(14) 1.0053(17) 0.4443(7) 0.093(7) Uani 0.439(10) 1 d D U P D 1
H66A H 0.694163 1.007795 0.420498 0.139 Uiso 0.439(10) 1 calc R U P D 1
H66B H 0.754187 0.990292 0.436464 0.139 Uiso 0.439(10) 1 calc R U P D 1
H66C H 0.721109 1.063341 0.457619 0.139 Uiso 0.439(10) 1 calc R U P D 1
Si6 Si 0.6257(2) 1.0395(3) 0.52069(14) 0.0672(13) Uani 0.561(10) 1 d D U P D 2
Si7 Si 0.7142(3) 0.9354(5) 0.4845(2) 0.0618(13) Uani 0.561(10) 1 d D U P D 2
O7 O 0.6679(4) 0.9638(6) 0.5112(3) 0.087(3) Uani 0.561(10) 1 d D U P D 2
C67 C 0.6601(8) 1.1435(9) 0.5349(5) 0.092(4) Uani 0.561(10) 1 d D U P D 2
H67A H 0.687131 1.132047 0.557117 0.137 Uiso 0.561(10) 1 calc R U P D 2
H67B H 0.635089 1.187145 0.543240 0.137 Uiso 0.561(10) 1 calc R U P D 2
H67C H 0.676584 1.166695 0.512074 0.137 Uiso 0.561(10) 1 calc R U P D 2
C68 C 0.5917(6) 0.9997(9) 0.5631(4) 0.079(4) Uani 0.561(10) 1 d D U P D 2
H68A H 0.572247 0.945371 0.555395 0.119 Uiso 0.561(10) 1 calc R U P D 2
H68B H 0.567384 1.045551 0.570547 0.119 Uiso 0.561(10) 1 calc R U P D 2
H68C H 0.617577 0.987212 0.585938 0.119 Uiso 0.561(10) 1 calc R U P D 2
C69 C 0.5804(6) 1.0556(10) 0.4747(4) 0.080(4) Uani 0.561(10) 1 d D U P D 2
H69A H 0.599393 1.082880 0.453996 0.120 Uiso 0.561(10) 1 calc R U P D 2
H69B H 0.551524 1.094588 0.480467 0.120 Uiso 0.561(10) 1 calc R U P D 2
H69C H 0.566335 0.997978 0.465227 0.120 Uiso 0.561(10) 1 calc R U P D 2
C70 C 0.7716(6) 0.9051(13) 0.5193(4) 0.096(5) Uani 0.561(10) 1 d D U P D 2
H70A H 0.781067 0.955203 0.537243 0.144 Uiso 0.561(10) 1 calc R U P D 2
H70B H 0.801108 0.890785 0.504189 0.144 Uiso 0.561(10) 1 calc R U P D 2
H70C H 0.763108 0.853313 0.535087 0.144 Uiso 0.561(10) 1 calc R U P D 2
C71 C 0.7303(8) 1.0287(11) 0.4521(4) 0.069(4) Uani 0.561(10) 1 d D U P D 2
H71A H 0.701009 1.039200 0.431633 0.103 Uiso 0.561(10) 1 calc R U P D 2
H71B H 0.761790 1.013978 0.439254 0.103 Uiso 0.561(10) 1 calc R U P D 2
H71C H 0.736811 1.082467 0.468330 0.103 Uiso 0.561(10) 1 calc R U P D 2
C72 C 0.6914(10) 0.8408(11) 0.4524(6) 0.098(6) Uani 0.561(10) 1 d D U P D 2
H72A H 0.674332 0.796930 0.468253 0.146 Uiso 0.561(10) 1 calc R U P D 2
H72B H 0.721477 0.813179 0.441493 0.146 Uiso 0.561(10) 1 calc R U P D 2
H72C H 0.666459 0.861904 0.430485 0.146 Uiso 0.561(10) 1 calc R U P D 2

loop_
_atom_site_aniso_label
_atom_site_aniso_U_11
_atom_site_aniso_U_22
_atom_site_aniso_U_33
_atom_site_aniso_U_23
_atom_site_aniso_U_13
_atom_site_aniso_U_12
Pr1 0.02445(10) 0.02227(10) 0.02575(10) 0.00113(5) 0.00088(6) -0.00075(5)
K1 0.0352(3) 0.0458(4) 0.0389(4) 0.0008(3) 0.0018(3) 0.0101(3)
K2 0.0563(6) 0.0274(4) 0.0325(5) 0.000 0.0015(4) 0.000
Cl1 0.0335(5) 0.0233(4) 0.0342(5) 0.000 0.0044(4) 0.000
Cl2 0.0286(3) 0.0298(3) 0.0300(3) 0.0024(3) 0.0006(2) -0.0038(3)
Si1 0.0327(4) 0.0265(4) 0.0290(4) -0.0031(3) 0.0003(3) 0.0008(3)
Si2 0.0278(4) 0.0328(4) 0.0369(4) 0.0050(3) 0.0037(3) -0.0041(3)
Si3 0.0275(4) 0.0301(4) 0.0358(4) 0.0058(3) -0.0028(3) -0.0002(3)
O1 0.0370(11) 0.0239(10) 0.0349(11) -0.0072(8) 0.0014(9) -0.0004(9)
O2 0.0375(12) 0.0280(11) 0.0413(12) -0.0035(9) 0.0017(10) -0.0018(9)
O3 0.0335(12) 0.0375(12) 0.0414(12) 0.0018(10) 0.0003(10) 0.0025(10)
O4 0.0530(14) 0.0379(13) 0.0321(12) -0.0048(10) 0.0008(10) 0.0107(11)
O21 0.0299(11) 0.0387(12) 0.0369(12) 0.0029(9) 0.0116(9) -0.0084(9)
O22 0.0317(11) 0.0353(12) 0.0503(14) 0.0016(10) 0.0023(10) -0.0010(10)
O23 0.0464(14) 0.0499(15) 0.0445(14) 0.0100(12) 0.0115(11) -0.0103(12)
O24 0.0387(12) 0.0319(12) 0.0480(14) 0.0037(10) -0.0007(10) 0.0018(10)
O41 0.0285(11) 0.0340(12) 0.0404(12) 0.0075(9) -0.0037(9) 0.0032(9)
O42 0.0365(12) 0.0404(13) 0.0400(13) 0.0068(10) -0.0035(10) -0.0030(10)
O43 0.0362(12) 0.0354(13) 0.0496(14) 0.0011(11) -0.0057(10) 0.0033(10)
O44 0.0350(12) 0.0404(13) 0.0461(14) 0.0062(11) 0.0043(10) -0.0031(10)
C1 0.047(2) 0.0314(17) 0.047(2) 0.0011(14) 0.0028(16) -0.0097(15)
C2 0.047(4) 0.051(5) 0.090(7) -0.004(4) 0.002(4) -0.016(3)
C3 0.079(7) 0.053(6) 0.054(6) 0.002(4) 0.007(5) -0.030(5)
C4 0.074(5) 0.035(4) 0.052(4) 0.007(3) -0.001(4) -0.005(3)
C5 0.062(6) 0.032(5) 0.109(11) -0.004(5) -0.002(6) -0.003(4)
C6 0.080(6) 0.033(4) 0.060(5) -0.012(3) 0.011(4) -0.012(4)
C7 0.068(7) 0.049(6) 0.062(7) -0.001(5) -0.022(5) -0.022(5)
C8 0.0335(18) 0.048(2) 0.061(2) -0.0002(18) 0.0017(16) 0.0051(16)
C9 0.042(2) 0.088(4) 0.083(4) 0.009(3) -0.014(2) 0.008(2)
C10 0.052(3) 0.066(3) 0.102(4) -0.018(3) 0.021(3) 0.014(2)
C11 0.0348(19) 0.060(3) 0.078(3) -0.001(2) 0.0102(19) -0.0073(18)
C12 0.069(2) 0.0414(19) 0.0261(16) -0.0025(14) 0.0015(16) 0.0040(18)
C13 0.136(5) 0.060(3) 0.033(2) -0.0111(19) -0.002(3) 0.021(3)
C14 0.088(4) 0.070(3) 0.049(2) 0.009(2) 0.018(2) -0.016(3)
C15 0.062(3) 0.053(2) 0.054(2) -0.0003(19) -0.021(2) 0.007(2)
C21 0.0298(16) 0.054(2) 0.0437(19) -0.0038(16) 0.0015(14) 0.0007(15)
C22 0.035(4) 0.063(5) 0.045(4) -0.009(4) 0.000(3) -0.007(3)
C23 0.039(4) 0.061(5) 0.045(4) 0.006(4) 0.005(3) 0.009(4)
C24 0.038(4) 0.060(5) 0.084(7) -0.011(5) 0.007(4) 0.009(4)
C25 0.041(4) 0.077(6) 0.044(4) -0.001(4) 0.013(3) 0.010(4)
C26 0.035(4) 0.072(6) 0.047(4) 0.003(4) 0.005(3) -0.013(4)
C27 0.035(4) 0.052(5) 0.066(5) 0.008(4) 0.002(3) -0.010(3)
C28 0.041(5) 0.082(10) 0.032(8) 0.009(7) 0.004(5) 0.000(6)
C29 0.045(6) 0.110(14) 0.039(7) 0.015(9) -0.007(5) -0.005(10)
C30 0.067(7) 0.097(14) 0.031(8) 0.000(8) 0.018(6) 0.004(10)
C31 0.068(12) 0.087(12) 0.048(10) -0.009(9) -0.007(7) -0.006(9)
C32 0.047(2) 0.0285(17) 0.069(3) 0.0068(17) 0.0013(18) 0.0040(15)
C33 0.082(3) 0.036(2) 0.090(4) 0.016(2) 0.019(3) -0.004(2)
C34 0.058(3) 0.036(2) 0.082(3) -0.003(2) 0.005(2) 0.0070(18)
C35 0.051(2) 0.047(2) 0.091(4) 0.011(2) -0.012(2) 0.0129(19)
C36 0.041(6) 0.077(11) 0.022(6) 0.002(7) 0.001(5) -0.016(7)
C37 0.043(6) 0.099(15) 0.041(8) 0.010(9) -0.005(5) -0.005(9)
C38 0.064(9) 0.095(15) 0.031(9) 0.002(8) 0.009(6) -0.019(11)
C39 0.061(11) 0.073(10) 0.034(8) -0.011(7) -0.002(7) -0.006(8)
C41 0.059(2) 0.052(2) 0.0330(18) 0.0087(16) 0.0032(16) 0.0031(18)
C42 0.081(3) 0.060(3) 0.052(2) 0.003(2) 0.018(2) 0.011(2)
C43 0.064(3) 0.058(3) 0.062(3) 0.015(2) 0.024(2) -0.006(2)
C44 0.086(4) 0.096(4) 0.045(2) 0.014(3) -0.011(2) 0.012(3)
C45 0.047(2) 0.0353(19) 0.059(2) 0.0012(16) 0.0010(17) 0.0107(16)
C46 0.065(3) 0.035(2) 0.089(4) 0.004(2) 0.003(2) 0.007(2)
C47 0.046(2) 0.054(2) 0.069(3) 0.006(2) -0.008(2) 0.0175(19)
C48 0.056(3) 0.059(3) 0.068(3) 0.002(2) 0.006(2) 0.018(2)
C49 0.0388(19) 0.042(2) 0.065(3) 0.0099(18) 0.0033(18) -0.0099(16)
C50 0.041(2) 0.068(3) 0.079(4) 0.006(2) -0.008(2) -0.008(2)
C51 0.058(3) 0.077(3) 0.078(3) 0.027(3) 0.009(2) -0.020(3)
C52 0.052(2) 0.038(2) 0.086(3) 0.003(2) 0.002(2) -0.0088(18)
Si4 0.089(4) 0.070(3) 0.079(3) -0.013(2) 0.032(3) 0.000(2)
Si5 0.076(4) 0.065(3) 0.059(3) 0.006(2) 0.017(3) 0.000(3)
O6 0.085(6) 0.082(5) 0.094(6) -0.011(5) 0.038(5) 0.006(5)
C61 0.110(13) 0.078(14) 0.111(12) -0.024(10) 0.028(10) -0.010(10)
C62 0.120(15) 0.058(8) 0.094(12) -0.011(8) 0.017(11) -0.011(11)
C63 0.100(13) 0.107(13) 0.094(12) 0.007(10) 0.049(10) 0.020(10)
C64 0.135(16) 0.076(10) 0.101(12) -0.013(9) -0.012(12) -0.002(12)
C65 0.052(6) 0.058(9) 0.064(7) -0.002(7) 0.008(5) -0.001(6)
C66 0.101(16) 0.078(12) 0.105(15) -0.007(11) 0.041(12) -0.010(10)
Si6 0.094(3) 0.052(2) 0.060(2) 0.0175(15) 0.0308(19) 0.0211(18)
Si7 0.075(3) 0.058(3) 0.054(2) 0.0007(16) 0.018(2) 0.013(2)
O7 0.108(6) 0.078(4) 0.082(5) 0.021(4) 0.040(4) 0.030(4)
C67 0.126(12) 0.064(9) 0.089(10) 0.010(7) 0.037(8) -0.015(8)
C68 0.104(10) 0.062(6) 0.078(8) 0.026(5) 0.041(7) 0.020(6)
C69 0.101(10) 0.054(6) 0.082(8) -0.002(6) 0.003(7) 0.010(7)
C70 0.112(11) 0.103(10) 0.068(7) -0.006(6) -0.010(7) 0.029(10)
C71 0.074(8) 0.078(10) 0.055(6) 0.013(7) 0.013(5) -0.007(7)
C72 0.107(12) 0.083(11) 0.102(10) 0.001(10) 0.006(8) -0.019(10)

loop_
_atom_type_symbol
_atom_type_description
_atom_type_scat_dispersion_real
_atom_type_scat_dispersion_imag
_atom_type_scat_source
C C 0.0181 0.0091 'International Tables Vol C Tables 4.2.6.8 and 6.1.1.4'
H H 0.0000 0.0000 'International Tables Vol C Tables 4.2.6.8 and 6.1.1.4'
Cl Cl 0.3639 0.7018 'International Tables Vol C Tables 4.2.6.8 and 6.1.1.4'
K K 0.3868 1.0657 'International Tables Vol C Tables 4.2.6.8 and 6.1.1.4'
O O 0.0492 0.0322 'International Tables Vol C Tables 4.2.6.8 and 6.1.1.4'
Pr Pr -2.4164 10.2820 'International Tables Vol C Tables 4.2.6.8 and 6.1.1.4'
Si Si 0.2541 0.3302 'International Tables Vol C Tables 4.2.6.8 and 6.1.1.4'

loop_
_exptl_crystal_face_index_h
_exptl_crystal_face_index_k
_exptl_crystal_face_index_l
_exptl_crystal_face_perp_dist
-4 8 -12 0.1158
-15 -3 -5 0.1769
-13 -6 0 0.1659
-10 -8 4 0.1728
7 -6 12 0.1922
13 6 1 0.1325
-16 1 4 0.1753
-15 -1 12 0.1745
-9 -3 19 0.1768
1 -4 19 0.2061
16 -1 -6 0.1984
7 3 -19 0.2150
-10 6 12 0.1877
-7 6 16 0.1888
-2 4 20 0.1973
-6 0 -20 0.2099
7 -9 -3 0.1500
-4 -6 -16 0.2371
-9 -1 -17 0.2086
-2 9 10 0.2018
12 -6 -8 0.1843
3 -2 -21 0.2081
14 -5 4 0.1927
-13 4 -7 0.1424
-11 3 15 0.1847
-7 2 20 0.1818
-2 0 22 0.1905

loop_
_geom_angle_atom_site_label_1
_geom_angle_atom_site_label_2
_geom_angle_atom_site_label_3
_geom_angle
_geom_angle_site_symmetry_1
_geom_angle_site_symmetry_3
_geom_angle_publ_flag
O1 Pr1 O21 106.53(9) . . ?
O1 Pr1 O41 106.08(9) . . ?
O21 Pr1 O41 105.20(9) . . ?
O1 Pr1 Cl1 155.61(6) . . ?
O21 Pr1 Cl1 86.72(6) . . ?
O41 Pr1 Cl1 89.42(6) . . ?
O1 Pr1 Cl2 88.46(6) . . ?
O21 Pr1 Cl2 156.60(6) . . ?
O41 Pr1 Cl2 87.10(6) . . ?
Cl1 Pr1 Cl2 73.339(18) . . ?
O1 Pr1 Cl2 86.40(6) . 2_655 ?
O21 Pr1 Cl2 89.29(6) . 2_655 ?
O41 Pr1 Cl2 156.78(7) . 2_655 ?
Cl1 Pr1 Cl2 73.111(17) . 2_655 ?
Cl2 Pr1 Cl2 73.48(2) . 2_655 ?
O1 Pr1 K1 127.34(6) . . ?
O21 Pr1 K1 124.77(7) . . ?
O41 Pr1 K1 52.95(6) . . ?
Cl1 Pr1 K1 49.273(11) . . ?
Cl2 Pr1 K1 48.434(18) . . ?
Cl2 Pr1 K1 103.886(17) 2_655 . ?
O1 Pr1 K2 53.51(6) . . ?
O21 Pr1 K2 128.60(6) . . ?
O41 Pr1 K2 125.13(6) . . ?
Cl1 Pr1 K2 102.187(16) . . ?
Cl2 Pr1 K2 47.959(15) . . ?
Cl2 Pr1 K2 47.941(15) 2_655 . ?
K1 Pr1 K2 96.237(13) . . ?
O1 Pr1 K1 124.22(6) . 2_655 ?
O21 Pr1 K1 55.22(6) . 2_655 ?
O41 Pr1 K1 128.90(6) . 2_655 ?
Cl1 Pr1 K1 47.686(11) . 2_655 ?
Cl2 Pr1 K1 101.539(17) . 2_655 ?
Cl2 Pr1 K1 46.854(18) 2_655 2_655 ?
K1 Pr1 K1 96.696(18) . 2_655 ?
K2 Pr1 K1 94.493(12) . 2_655 ?
O24 K1 O44 154.64(8) 2_655 . ?
O24 K1 O22 52.05(7) 2_655 2_655 ?
O44 K1 O22 121.27(7) . 2_655 ?
O24 K1 O43 118.69(8) 2_655 . ?
O44 K1 O43 51.17(7) . . ?
O22 K1 O43 147.84(7) 2_655 . ?
O24 K1 Cl2 117.34(6) 2_655 . ?
O44 K1 Cl2 85.25(6) . . ?
O22 K1 Cl2 90.55(5) 2_655 . ?
O43 K1 Cl2 117.05(6) . . ?
O24 K1 Cl1 80.54(6) 2_655 . ?
O44 K1 Cl1 120.56(6) . . ?
O22 K1 Cl1 112.07(5) 2_655 . ?
O43 K1 Cl1 93.97(5) . . ?
Cl2 K1 Cl1 69.33(3) . . ?
O24 K1 Si3 148.37(6) 2_655 . ?
O44 K1 Si3 29.97(5) . . ?
O22 K1 Si3 151.07(6) 2_655 . ?
O43 K1 Si3 29.92(5) . . ?
Cl2 K1 Si3 89.37(3) . . ?
Cl1 K1 Si3 94.91(3) . . ?
O24 K1 O41 145.35(7) 2_655 . ?
O44 K1 O41 50.61(6) . . ?
O22 K1 O41 157.86(7) 2_655 . ?
O43 K1 O41 48.47(7) . . ?
Cl2 K1 O41 69.20(4) . . ?
Cl1 K1 O41 70.06(4) . . ?
Si3 K1 O41 27.91(4) . . ?
O24 K1 Si2 29.93(5) 2_655 2_655 ?
O44 K1 Si2 150.87(6) . 2_655 ?
O22 K1 Si2 29.62(5) 2_655 2_655 ?
O43 K1 Si2 148.37(6) . 2_655 ?
Cl2 K1 Si2 92.22(3) . 2_655 ?
Cl1 K1 Si2 85.05(2) . 2_655 ?
Si3 K1 Si2 178.29(4) . 2_655 ?
O41 K1 Si2 152.77(5) . 2_655 ?
O24 K1 C22 66.56(16) 2_655 2_655 ?
O44 K1 C22 92.32(15) . 2_655 ?
O22 K1 C22 43.26(13) 2_655 2_655 ?
O43 K1 C22 104.96(14) . 2_655 ?
Cl2 K1 C22 121.93(16) . 2_655 ?
Cl1 K1 C22 146.85(15) . 2_655 ?
Si3 K1 C22 115.08(13) . 2_655 ?
O41 K1 C22 142.09(14) . 2_655 ?
Si2 K1 C22 64.55(13) 2_655 2_655 ?
O24 K1 Pr1 125.72(5) 2_655 . ?
O44 K1 Pr1 77.80(5) . . ?
O22 K1 Pr1 133.39(5) 2_655 . ?
O43 K1 Pr1 78.37(5) . . ?
Cl2 K1 Pr1 45.991(16) . . ?
Cl1 K1 Pr1 45.660(16) . . ?
Si3 K1 Pr1 60.654(19) . . ?
O41 K1 Pr1 32.89(4) . . ?
Si2 K1 Pr1 120.19(2) 2_655 . ?
C22 K1 Pr1 164.39(16) 2_655 . ?
O24 K1 Pr1 75.18(5) 2_655 2_655 ?
O44 K1 Pr1 129.34(6) . 2_655 ?
O22 K1 Pr1 75.35(5) 2_655 2_655 ?
O43 K1 Pr1 135.71(5) . 2_655 ?
Cl2 K1 Pr1 44.838(16) . 2_655 ?
Cl1 K1 Pr1 44.257(15) . 2_655 ?
Si3 K1 Pr1 122.45(2) . 2_655 ?
O41 K1 Pr1 94.91(4) . 2_655 ?
Si2 K1 Pr1 58.553(18) 2_655 2_655 ?
C22 K1 Pr1 118.58(13) 2_655 2_655 ?
Pr1 K1 Pr1 62.033(11) . 2_655 ?
O2 K2 O2 145.34(10) 2_655 . ?
O2 K2 O3 119.94(7) 2_655 . ?
O2 K2 O3 51.42(7) . . ?
O2 K2 O3 51.43(7) 2_655 2_655 ?
O2 K2 O3 119.94(7) . 2_655 ?
O3 K2 O3 155.89(10) . 2_655 ?
O2 K2 Cl2 115.43(5) 2_655 . ?
O2 K2 Cl2 93.33(5) . . ?
O3 K2 Cl2 118.63(5) . . ?
O3 K2 Cl2 82.11(5) 2_655 . ?
O2 K2 Cl2 93.33(5) 2_655 2_655 ?
O2 K2 Cl2 115.43(5) . 2_655 ?
O3 K2 Cl2 82.11(5) . 2_655 ?
O3 K2 Cl2 118.63(5) 2_655 2_655 ?
Cl2 K2 Cl2 70.15(3) . 2_655 ?
O2 K2 Si1 149.38(5) 2_655 . ?
O2 K2 Si1 29.86(5) . . ?
O3 K2 Si1 29.91(5) . . ?
O3 K2 Si1 149.55(5) 2_655 . ?
Cl2 K2 Si1 93.62(2) . . ?
Cl2 K2 Si1 87.44(2) 2_655 . ?
O2 K2 Si1 29.86(5) 2_655 2_655 ?
O2 K2 Si1 149.38(6) . 2_655 ?
O3 K2 Si1 149.56(5) . 2_655 ?
O3 K2 Si1 29.91(5) 2_655 2_655 ?
Cl2 K2 Si1 87.43(2) . 2_655 ?
Cl2 K2 Si1 93.62(2) 2_655 2_655 ?
Si1 K2 Si1 178.71(5) . 2_655 ?
O2 K2 O1 48.36(6) 2_655 2_655 ?
O2 K2 O1 158.63(6) . 2_655 ?
O3 K2 O1 146.44(6) . 2_655 ?
O3 K2 O1 49.74(6) 2_655 2_655 ?
Cl2 K2 O1 67.93(4) . 2_655 ?
Cl2 K2 O1 69.08(4) 2_655 2_655 ?
Si1 K2 O1 153.71(5) . 2_655 ?
Si1 K2 O1 27.56(4) 2_655 2_655 ?
O2 K2 O1 158.63(6) 2_655 . ?
O2 K2 O1 48.36(6) . . ?
O3 K2 O1 49.74(6) . . ?
O3 K2 O1 146.44(6) 2_655 . ?
Cl2 K2 O1 69.08(4) . . ?
Cl2 K2 O1 67.93(4) 2_655 . ?
Si1 K2 O1 27.56(4) . . ?
Si1 K2 O1 153.71(5) 2_655 . ?
O1 K2 O1 126.81(8) 2_655 . ?
O2 K2 C4 44.09(13) 2_655 2_655 ?
O2 K2 C4 101.46(14) . 2_655 ?
O3 K2 C4 91.53(16) . 2_655 ?
O3 K2 C4 66.99(16) 2_655 2_655 ?
Cl2 K2 C4 149.09(16) . 2_655 ?
Cl2 K2 C4 124.70(15) 2_655 2_655 ?
Si1 K2 C4 112.63(14) . 2_655 ?
Si1 K2 C4 66.15(13) 2_655 2_655 ?
O1 K2 C4 91.08(13) 2_655 2_655 ?
O1 K2 C4 139.63(14) . 2_655 ?
O2 K2 Pr1 136.05(5) 2_655 . ?
O2 K2 Pr1 77.89(5) . . ?
O3 K2 Pr1 76.01(5) . . ?
O3 K2 Pr1 126.83(5) 2_655 . ?
Cl2 K2 Pr1 45.362(17) . . ?
Cl2 K2 Pr1 45.652(17) 2_655 . ?
Si1 K2 Pr1 59.725(18) . . ?
Si1 K2 Pr1 121.56(3) 2_655 . ?
O1 K2 Pr1 94.49(4) 2_655 . ?
O1 K2 Pr1 32.33(4) . . ?
C4 K2 Pr1 164.68(16) 2_655 . ?
Pr1 Cl1 Pr1 93.45(3) . 2_655 ?
Pr1 Cl1 K1 85.067(19) . . ?
Pr1 Cl1 K1 88.06(2) 2_655 . ?
Pr1 Cl1 K1 88.06(2) . 2_655 ?
Pr1 Cl1 K1 85.068(19) 2_655 2_655 ?
K1 Cl1 K1 169.97(5) . 2_655 ?
Pr1 Cl2 Pr1 92.539(19) . 2_655 ?
Pr1 Cl2 K1 85.58(2) . . ?
Pr1 Cl2 K1 88.31(2) 2_655 . ?
Pr1 Cl2 K2 86.68(2) . . ?
Pr1 Cl2 K2 86.409(19) 2_655 . ?
K1 Cl2 K2 170.42(3) . . ?
O1 Si1 O4 114.99(14) . . ?
O1 Si1 O2 106.95(13) . . ?
O4 Si1 O2 112.34(14) . . ?
O1 Si1 O3 112.67(13) . . ?
O4 Si1 O3 107.24(14) . . ?
O2 Si1 O3 101.95(13) . . ?
O1 Si1 K2 78.37(9) . . ?
O4 Si1 K2 166.63(10) . . ?
O2 Si1 K2 61.18(9) . . ?
O3 Si1 K2 65.07(9) . . ?
O21 Si2 O23 115.24(14) . . ?
O21 Si2 O22 107.20(13) . . ?
O23 Si2 O22 111.78(15) . . ?
O21 Si2 O24 112.50(14) . . ?
O23 Si2 O24 107.63(15) . . ?
O22 Si2 O24 101.71(13) . . ?
O21 Si2 K1 82.06(9) . 2_655 ?
O23 Si2 K1 162.42(11) . 2_655 ?
O22 Si2 K1 62.74(10) . 2_655 ?
O24 Si2 K1 59.99(9) . 2_655 ?
O41 Si3 O42 115.33(14) . . ?
O41 Si3 O43 106.44(13) . . ?
O42 Si3 O43 112.65(14) . . ?
O41 Si3 O44 112.59(13) . . ?
O42 Si3 O44 106.97(14) . . ?
O43 Si3 O44 102.15(15) . . ?
O41 Si3 K1 76.32(10) . . ?
O42 Si3 K1 167.97(10) . . ?
O43 Si3 K1 64.25(10) . . ?
O44 Si3 K1 63.87(10) . . ?
Si1 O1 Pr1 165.78(14) . . ?
Si1 O1 K2 74.07(9) . . ?
Pr1 O1 K2 94.16(7) . . ?
C1 O2 Si1 133.2(2) . . ?
C1 O2 K2 115.2(2) . . ?
Si1 O2 K2 88.97(10) . . ?
C8 O3 Si1 130.2(2) . . ?
C8 O3 K2 131.0(2) . . ?
Si1 O3 K2 85.02(10) . . ?
C12 O4 Si1 131.0(2) . . ?
Si2 O21 Pr1 162.64(15) . . ?
C21 O22 Si2 132.6(2) . . ?
C21 O22 K1 114.5(2) . 2_655 ?
Si2 O22 K1 87.64(11) . 2_655 ?
C28 O23 Si2 135.1(13) . . ?
C36 O23 Si2 128.8(11) . . ?
C32 O24 Si2 130.2(2) . . ?
C32 O24 K1 129.6(2) . 2_655 ?
Si2 O24 K1 90.08(10) . 2_655 ?
Si3 O41 Pr1 167.43(15) . . ?
Si3 O41 K1 75.77(10) . . ?
Pr1 O41 K1 94.16(8) . . ?
C41 O42 Si3 130.5(2) . . ?
C45 O43 Si3 132.9(2) . . ?
C45 O43 K1 113.0(2) . . ?
Si3 O43 K1 85.83(11) . . ?
C49 O44 Si3 130.0(3) . . ?
C49 O44 K1 129.7(2) . . ?
Si3 O44 K1 86.16(10) . . ?
O2 C1 C5 113.0(5) . . ?
O2 C1 C2 106.6(4) . . ?
O2 C1 C4 107.1(4) . . ?
C2 C1 C4 111.3(6) . . ?
O2 C1 C7 106.7(5) . . ?
C5 C1 C7 113.0(8) . . ?
O2 C1 C6 112.4(4) . . ?
C2 C1 C6 111.2(6) . . ?
C4 C1 C6 108.2(5) . . ?
O2 C1 C3 106.5(5) . . ?
C5 C1 C3 112.0(8) . . ?
C7 C1 C3 105.0(7) . . ?
O3 C8 C10 108.1(4) . . ?
O3 C8 C9 105.6(4) . . ?
C10 C8 C9 111.5(4) . . ?
O3 C8 C11 111.4(3) . . ?
C10 C8 C11 111.0(4) . . ?
C9 C8 C11 109.1(4) . . ?
O4 C12 C14 108.9(4) . . ?
O4 C12 C15 110.2(3) . . ?
C14 C12 C15 110.4(4) . . ?
O4 C12 C13 105.4(3) . . ?
C14 C12 C13 111.4(4) . . ?
C15 C12 C13 110.5(4) . . ?
C27 C21 O22 113.0(4) . . ?
O22 C21 C24 109.1(5) . . ?
O22 C21 C22 106.5(4) . . ?
C24 C21 C22 113.9(6) . . ?
C27 C21 C25 116.0(6) . . ?
O22 C21 C25 105.4(4) . . ?
C27 C21 C23 110.9(6) . . ?
O22 C21 C23 105.0(4) . . ?
C25 C21 C23 105.7(5) . . ?
O22 C21 C26 112.7(4) . . ?
C24 C21 C26 109.6(6) . . ?
C22 C21 C26 105.1(5) . . ?
O23 C28 C31 113(2) . . ?
O23 C28 C30 105.5(18) . . ?
C31 C28 C30 112(2) . . ?
O23 C28 C29 108.3(18) . . ?
C31 C28 C29 109.3(19) . . ?
C30 C28 C29 108(2) . . ?
O24 C32 C34 105.7(3) . . ?
O24 C32 C33 108.0(4) . . ?
C34 C32 C33 111.5(4) . . ?
O24 C32 C35 110.6(3) . . ?
C34 C32 C35 110.1(4) . . ?
C33 C32 C35 110.8(4) . . ?
C39 C36 C38 110(2) . . ?
C39 C36 C37 110.4(19) . . ?
C38 C36 C37 112(2) . . ?
C39 C36 O23 108(2) . . ?
C38 C36 O23 106.2(17) . . ?
C37 C36 O23 109.7(18) . . ?
O42 C41 C43 110.4(3) . . ?
O42 C41 C42 108.8(3) . . ?
C43 C41 C42 111.1(4) . . ?
O42 C41 C44 105.5(4) . . ?
C43 C41 C44 110.8(4) . . ?
C42 C41 C44 110.1(4) . . ?
O43 C45 C48 108.3(3) . . ?
O43 C45 C46 105.2(3) . . ?
C48 C45 C46 110.8(4) . . ?
O43 C45 C47 112.5(3) . . ?
C48 C45 C47 109.7(4) . . ?
C46 C45 C47 110.2(4) . . ?
O44 C49 C52 110.7(3) . . ?
O44 C49 C50 108.1(3) . . ?
C52 C49 C50 111.2(4) . . ?
O44 C49 C51 105.4(4) . . ?
C52 C49 C51 110.5(4) . . ?
C50 C49 C51 110.8(4) . . ?
O6 Si4 C61 109.3(10) . . ?
O6 Si4 C62 109.4(9) . . ?
C61 Si4 C62 113.3(11) . . ?
O6 Si4 C63 107.2(8) . . ?
C61 Si4 C63 110.3(11) . . ?
C62 Si4 C63 107.2(11) . . ?
O6 Si5 C64 108.7(11) . . ?
O6 Si5 C66 109.0(14) . . ?
C64 Si5 C66 111.4(13) . . ?
O6 Si5 C65 108.3(8) . . ?
C64 Si5 C65 108.2(11) . . ?
C66 Si5 C65 111.1(12) . . ?
Si5 O6 Si4 144.7(9) . . ?
O7 Si6 C67 109.6(8) . . ?
O7 Si6 C68 107.6(5) . . ?
C67 Si6 C68 109.1(7) . . ?
O7 Si6 C69 107.4(7) . . ?
C67 Si6 C69 110.5(8) . . ?
C68 Si6 C69 112.6(8) . . ?
O7 Si7 C70 107.2(7) . . ?
O7 Si7 C72 108.9(10) . . ?
C70 Si7 C72 111.4(10) . . ?
O7 Si7 C71 110.4(9) . . ?
C70 Si7 C71 110.4(9) . . ?
C72 Si7 C71 108.5(9) . . ?
Si7 O7 Si6 146.7(6) . . ?

loop_
_geom_bond_atom_site_label_1
_geom_bond_atom_site_label_2
_geom_bond_distance
_geom_bond_site_symmetry_2
_geom_bond_publ_flag
Pr1 O1 2.225(2) . ?
Pr1 O21 2.227(2) . ?
Pr1 O41 2.232(2) . ?
Pr1 Cl1 2.9436(7) . ?
Pr1 Cl2 2.9580(7) . ?
Pr1 Cl2 2.9736(7) 2_655 ?
Pr1 K1 4.1005(7) . ?
Pr1 K2 4.1501(9) . ?
Pr1 K1 4.2155(7) 2_655 ?
K1 O24 2.868(3) 2_655 ?
K1 O44 2.945(3) . ?
K1 O22 2.947(3) 2_655 ?
K1 O43 2.956(3) . ?
K1 Cl2 3.0771(10) . ?
K1 Cl1 3.1190(7) . ?
K1 Si3 3.2735(12) . ?
K1 O41 3.281(3) . ?
K1 Si2 3.3119(12) 2_655 ?
K1 C22 3.374(8) 2_655 ?
K2 O2 2.878(2) 2_655 ?
K2 O2 2.878(2) . ?
K2 O3 2.990(3) . ?
K2 O3 2.990(3) 2_655 ?
K2 Cl2 3.0873(11) . ?
K2 Cl2 3.0874(11) 2_655 ?
K2 Si1 3.2844(8) . ?
K2 Si1 3.2845(8) 2_655 ?
K2 O1 3.345(2) 2_655 ?
K2 O1 3.346(2) . ?
K2 C4 3.365(8) 2_655 ?
Si1 O1 1.580(2) . ?
Si1 O4 1.624(2) . ?
Si1 O2 1.635(3) . ?
Si1 O3 1.644(2) . ?
Si2 O21 1.580(2) . ?
Si2 O23 1.621(3) . ?
Si2 O22 1.638(3) . ?
Si2 O24 1.653(3) . ?
Si3 O41 1.581(2) . ?
Si3 O42 1.629(3) . ?
Si3 O43 1.637(3) . ?
Si3 O44 1.639(3) . ?
O2 C1 1.446(4) . ?
O3 C8 1.436(5) . ?
O4 C12 1.445(4) . ?
O22 C21 1.445(4) . ?
O23 C28 1.32(3) . ?
O23 C36 1.54(3) . ?
O24 C32 1.448(4) . ?
O42 C41 1.438(5) . ?
O43 C45 1.444(4) . ?
O44 C49 1.456(5) . ?
C1 C5 1.450(12) . ?
C1 C2 1.491(9) . ?
C1 C4 1.520(8) . ?
C1 C7 1.527(10) . ?
C1 C6 1.547(9) . ?
C1 C3 1.567(11) . ?
C8 C10 1.524(6) . ?
C8 C9 1.525(6) . ?
C8 C11 1.526(6) . ?
C12 C14 1.509(7) . ?
C12 C15 1.514(7) . ?
C12 C13 1.518(6) . ?
C21 C27 1.434(10) . ?
C21 C24 1.446(10) . ?
C21 C22 1.504(8) . ?
C21 C25 1.508(9) . ?
C21 C23 1.597(9) . ?
C21 C26 1.614(9) . ?
C28 C31 1.521(14) . ?
C28 C30 1.536(12) . ?
C28 C29 1.537(12) . ?
C32 C34 1.512(7) . ?
C32 C33 1.512(6) . ?
C32 C35 1.518(6) . ?
C36 C39 1.521(14) . ?
C36 C38 1.534(12) . ?
C36 C37 1.535(12) . ?
C41 C43 1.516(7) . ?
C41 C42 1.516(6) . ?
C41 C44 1.528(6) . ?
C45 C48 1.506(7) . ?
C45 C46 1.519(6) . ?
C45 C47 1.524(6) . ?
C49 C52 1.510(7) . ?
C49 C50 1.513(6) . ?
C49 C51 1.517(7) . ?
Si4 O6 1.634(9) . ?
Si4 C61 1.845(12) . ?
Si4 C62 1.850(13) . ?
Si4 C63 1.851(12) . ?
Si5 O6 1.601(10) . ?
Si5 C64 1.825(13) . ?
Si5 C66 1.842(13) . ?
Si5 C65 1.846(12) . ?
Si6 O7 1.627(7) . ?
Si6 C67 1.836(11) . ?
Si6 C68 1.848(9) . ?
Si6 C69 1.855(11) . ?
Si7 O7 1.618(8) . ?
Si7 C70 1.844(11) . ?
Si7 C72 1.844(12) . ?
Si7 C71 1.851(10) . ?

loop_
_geom_torsion_atom_site_label_1
_geom_torsion_atom_site_label_2
_geom_torsion_atom_site_label_3
_geom_torsion_atom_site_label_4
_geom_torsion
_geom_torsion_site_symmetry_1
_geom_torsion_site_symmetry_2
_geom_torsion_site_symmetry_3
_geom_torsion_site_symmetry_4
_geom_torsion_publ_flag
O4 Si1 O1 Pr1 144.9(6) . . . . ?
O2 Si1 O1 Pr1 -89.7(6) . . . . ?
O3 Si1 O1 Pr1 21.6(7) . . . . ?
K2 Si1 O1 Pr1 -34.9(6) . . . . ?
O4 Si1 O1 K2 179.78(12) . . . . ?
O2 Si1 O1 K2 -54.74(10) . . . . ?
O3 Si1 O1 K2 56.48(12) . . . . ?
O1 Si1 O2 C1 -169.5(3) . . . . ?
O4 Si1 O2 C1 -42.4(3) . . . . ?
O3 Si1 O2 C1 72.1(3) . . . . ?
K2 Si1 O2 C1 124.6(3) . . . . ?
O1 Si1 O2 K2 65.91(11) . . . . ?
O4 Si1 O2 K2 -167.02(11) . . . . ?
O3 Si1 O2 K2 -52.54(12) . . . . ?
O1 Si1 O3 C8 77.9(3) . . . . ?
O4 Si1 O3 C8 -49.7(3) . . . . ?
O2 Si1 O3 C8 -167.9(3) . . . . ?
K2 Si1 O3 C8 142.1(3) . . . . ?
O1 Si1 O3 K2 -64.22(12) . . . . ?
O4 Si1 O3 K2 168.27(12) . . . . ?
O2 Si1 O3 K2 50.07(11) . . . . ?
O1 Si1 O4 C12 30.5(4) . . . . ?
O2 Si1 O4 C12 -92.2(4) . . . . ?
O3 Si1 O4 C12 156.6(3) . . . . ?
K2 Si1 O4 C12 -150.5(4) . . . . ?
O23 Si2 O21 Pr1 152.6(5) . . . . ?
O22 Si2 O21 Pr1 -82.3(5) . . . . ?
O24 Si2 O21 Pr1 28.7(6) . . . . ?
K1 Si2 O21 Pr1 -24.1(5) 2_655 . . . ?
O21 Si2 O22 C21 -167.1(3) . . . . ?
O23 Si2 O22 C21 -39.9(4) . . . . ?
O24 Si2 O22 C21 74.6(3) . . . . ?
K1 Si2 O22 C21 121.7(3) 2_655 . . . ?
O21 Si2 O22 K1 71.20(12) . . . 2_655 ?
O23 Si2 O22 K1 -161.62(12) . . . 2_655 ?
O24 Si2 O22 K1 -47.05(12) . . . 2_655 ?
O21 Si2 O23 C28 22.6(17) . . . . ?
O22 Si2 O23 C28 -100.1(16) . . . . ?
O24 Si2 O23 C28 149.0(16) . . . . ?
K1 Si2 O23 C28 -168.2(16) 2_655 . . . ?
O21 Si2 O23 C36 32.0(13) . . . . ?
O22 Si2 O23 C36 -90.7(13) . . . . ?
O24 Si2 O23 C36 158.4(13) . . . . ?
K1 Si2 O23 C36 -158.9(13) 2_655 . . . ?
O21 Si2 O24 C32 81.0(3) . . . . ?
O23 Si2 O24 C32 -47.0(3) . . . . ?
O22 Si2 O24 C32 -164.6(3) . . . . ?
K1 Si2 O24 C32 146.7(3) 2_655 . . . ?
O21 Si2 O24 K1 -65.67(13) . . . 2_655 ?
O23 Si2 O24 K1 166.31(11) . . . 2_655 ?
O22 Si2 O24 K1 48.70(12) . . . 2_655 ?
O42 Si3 O41 Pr1 139.4(7) . . . . ?
O43 Si3 O41 Pr1 -94.9(7) . . . . ?
O44 Si3 O41 Pr1 16.2(8) . . . . ?
K1 Si3 O41 Pr1 -37.4(7) . . . . ?
O42 Si3 O41 K1 176.82(12) . . . . ?
O43 Si3 O41 K1 -57.45(12) . . . . ?
O44 Si3 O41 K1 53.68(13) . . . . ?
O41 Si3 O42 C41 41.4(4) . . . . ?
O43 Si3 O42 C41 -81.0(3) . . . . ?
O44 Si3 O42 C41 167.5(3) . . . . ?
K1 Si3 O42 C41 -153.6(4) . . . . ?
O41 Si3 O43 C45 -176.8(3) . . . . ?
O42 Si3 O43 C45 -49.5(4) . . . . ?
O44 Si3 O43 C45 64.9(4) . . . . ?
K1 Si3 O43 C45 117.8(4) . . . . ?
O41 Si3 O43 K1 65.41(12) . . . . ?
O42 Si3 O43 K1 -167.25(11) . . . . ?
O44 Si3 O43 K1 -52.83(11) . . . . ?
O41 Si3 O44 C49 80.5(3) . . . . ?
O42 Si3 O44 C49 -47.1(3) . . . . ?
O43 Si3 O44 C49 -165.7(3) . . . . ?
K1 Si3 O44 C49 141.2(3) . . . . ?
O41 Si3 O44 K1 -60.69(13) . . . . ?
O42 Si3 O44 K1 171.61(11) . . . . ?
O43 Si3 O44 K1 53.08(11) . . . . ?
Si1 O2 C1 C5 -35.1(8) . . . . ?
K2 O2 C1 C5 79.4(7) . . . . ?
Si1 O2 C1 C2 141.4(5) . . . . ?
K2 O2 C1 C2 -104.0(5) . . . . ?
Si1 O2 C1 C4 -99.4(5) . . . . ?
K2 O2 C1 C4 15.2(5) . . . . ?
Si1 O2 C1 C7 89.7(7) . . . . ?
K2 O2 C1 C7 -155.8(6) . . . . ?
Si1 O2 C1 C6 19.3(6) . . . . ?
K2 O2 C1 C6 133.9(4) . . . . ?
Si1 O2 C1 C3 -158.5(5) . . . . ?
K2 O2 C1 C3 -44.0(6) . . . . ?
Si1 O3 C8 C10 83.8(4) . . . . ?
K2 O3 C8 C10 -150.4(3) . . . . ?
Si1 O3 C8 C9 -156.7(3) . . . . ?
K2 O3 C8 C9 -30.9(5) . . . . ?
Si1 O3 C8 C11 -38.4(5) . . . . ?
K2 O3 C8 C11 87.4(4) . . . . ?
Si1 O4 C12 C14 -80.6(5) . . . . ?
Si1 O4 C12 C15 40.6(5) . . . . ?
Si1 O4 C12 C13 159.8(4) . . . . ?
Si2 O22 C21 C27 -39.9(6) . . . . ?
K1 O22 C21 C27 71.0(5) 2_655 . . . ?
Si2 O22 C21 C24 141.3(5) . . . . ?
K1 O22 C21 C24 -107.8(5) 2_655 . . . ?
Si2 O22 C21 C22 -95.4(5) . . . . ?
K1 O22 C21 C22 15.5(5) 2_655 . . . ?
Si2 O22 C21 C25 87.8(5) . . . . ?
K1 O22 C21 C25 -161.3(4) 2_655 . . . ?
Si2 O22 C21 C23 -160.9(4) . . . . ?
K1 O22 C21 C23 -50.0(5) 2_655 . . . ?
Si2 O22 C21 C26 19.3(6) . . . . ?
K1 O22 C21 C26 130.2(4) 2_655 . . . ?
Si2 O23 C28 C31 47(3) . . . . ?
Si2 O23 C28 C30 170.4(11) . . . . ?
Si2 O23 C28 C29 -74(2) . . . . ?
Si2 O24 C32 C34 -157.2(3) . . . . ?
K1 O24 C32 C34 -22.7(4) 2_655 . . . ?
Si2 O24 C32 C33 83.4(4) . . . . ?
K1 O24 C32 C33 -142.1(3) 2_655 . . . ?
Si2 O24 C32 C35 -38.1(5) . . . . ?
K1 O24 C32 C35 96.5(4) 2_655 . . . ?
Si2 O23 C36 C39 45(2) . . . . ?
Si2 O23 C36 C38 162.8(14) . . . . ?
Si2 O23 C36 C37 -75(2) . . . . ?
Si3 O42 C41 C43 40.6(5) . . . . ?
Si3 O42 C41 C42 -81.6(4) . . . . ?
Si3 O42 C41 C44 160.3(3) . . . . ?
Si3 O43 C45 C48 -99.3(4) . . . . ?
K1 O43 C45 C48 7.3(4) . . . . ?
Si3 O43 C45 C46 142.1(3) . . . . ?
K1 O43 C45 C46 -111.3(3) . . . . ?
Si3 O43 C45 C47 22.1(6) . . . . ?
K1 O43 C45 C47 128.7(3) . . . . ?
Si3 O44 C49 C52 -33.2(5) . . . . ?
K1 O44 C49 C52 92.5(4) . . . . ?
Si3 O44 C49 C50 88.8(4) . . . . ?
K1 O44 C49 C50 -145.5(3) . . . . ?
Si3 O44 C49 C51 -152.7(3) . . . . ?
K1 O44 C49 C51 -27.0(5) . . . . ?
C64 Si5 O6 Si4 67.7(19) . . . . ?
C66 Si5 O6 Si4 -54(2) . . . . ?
C65 Si5 O6 Si4 -174.9(15) . . . . ?
C61 Si4 O6 Si5 -11(2) . . . . ?
C62 Si4 O6 Si5 113.6(17) . . . . ?
C63 Si4 O6 Si5 -130.4(17) . . . . ?
C70 Si7 O7 Si6 125.6(16) . . . . ?
C72 Si7 O7 Si6 -113.7(16) . . . . ?
C71 Si7 O7 Si6 5.4(18) . . . . ?
C67 Si6 O7 Si7 -58.4(17) . . . . ?
C68 Si6 O7 Si7 -176.8(15) . . . . ?
C69 Si6 O7 Si7 61.7(17) . . . . ?
